data_4514286
loop_
_publ_author_name
'Hatano, Manabu'
'Yamakawa, Katsuya'
'Ishihara, Kazuaki'

_publ_section_title
;
 Enantioselective Conjugate Hydrocyanation of \a,\b-Unsaturated
 N-Acylpyrroles Catalyzed by Chiral Lithium(I) Phosphoryl Phenoxide
;
_journal_issue 10
_journal_name_full 'ACS Catalysis'
_journal_page_first 6686
_journal_paper_doi 10.1021/acscatal.7b02551
_journal_volume 7
_journal_year 2017
_chemical_absolute_configuration S
_chemical_formula_sum 'C14 H11 Br N2 O'
_chemical_formula_weight 303.16
_chemical_name_common
;
(S)-2-(4-Bromophenyl)-4-oxo-4-(1H-pyrrol-1-yl)butanenitrile
;
_space_group_crystal_system orthorhombic
_space_group_IT_number 19
_space_group_name_Hall 'P 2ac 2ab'
_space_group_name_H-M_alt 'P 21 21 21'
_symmetry_space_group_name_Hall 'P 2ac 2ab'
_symmetry_space_group_name_H-M 'P 21 21 21'
_atom_sites_solution_hydrogens mixed
_audit_creation_method SHELXL-2014/6
_cell_angle_alpha 90
_cell_angle_beta 90
_cell_angle_gamma 90
_cell_formula_units_Z 4
_cell_length_a 5.1494(9)
_cell_length_b 10.5103(18)
_cell_length_c 23.635(4)
_cell_measurement_reflns_used 4710
_cell_measurement_temperature 93(2)
_cell_measurement_theta_max 27.486
_cell_measurement_theta_min 3.232
_cell_volume 1279.2(4)
_computing_cell_refinement 'Rigaku CrystalClear'
_computing_data_collection 'Rigaku CrystalClear'
_computing_data_reduction 'Rigaku CrystalClear'
_computing_molecular_graphics 'Rigaku CrystalStructure'
_computing_publication_material 'Rigaku CrystalStructure'
_computing_structure_refinement 'SHELXL-2014/6 (Sheldrick, 2014)'
_computing_structure_solution 'Rigaku CrystalStructure'
_diffrn_ambient_temperature 93(2)
_diffrn_measured_fraction_theta_full 0.991
_diffrn_measured_fraction_theta_max 0.985
_diffrn_measurement_device_type 'PILATUS 200K area detector'
_diffrn_measurement_method 'phi and omega scan'
_diffrn_radiation_type MoK\a
_diffrn_radiation_wavelength 0.71075
_diffrn_reflns_av_R_equivalents 0.0351
_diffrn_reflns_av_unetI/netI 0.0428
_diffrn_reflns_Laue_measured_fraction_full 0.991
_diffrn_reflns_Laue_measured_fraction_max 0.985
_diffrn_reflns_limit_h_max 6
_diffrn_reflns_limit_h_min -6
_diffrn_reflns_limit_k_max 13
_diffrn_reflns_limit_k_min -12
_diffrn_reflns_limit_l_max 30
_diffrn_reflns_limit_l_min -27
_diffrn_reflns_number 10436
_diffrn_reflns_point_group_measured_fraction_full 0.986
_diffrn_reflns_point_group_measured_fraction_max 0.980
_diffrn_reflns_theta_full 25.242
_diffrn_reflns_theta_max 27.495
_diffrn_reflns_theta_min 3.232
_exptl_absorpt_coefficient_mu 3.202
_exptl_absorpt_correction_type empirical
_exptl_absorpt_process_details 'Rigaku CrystalClear'
_exptl_crystal_colour colorless
_exptl_crystal_density_diffrn 1.574
_exptl_crystal_description prism
_exptl_crystal_F_000 608
_exptl_crystal_size_max 0.350
_exptl_crystal_size_mid 0.250
_exptl_crystal_size_min 0.150
_exptl_transmission_factor_max 1.000
_exptl_transmission_factor_min 0.854
_refine_diff_density_max 0.384
_refine_diff_density_min -0.439
_refine_diff_density_rms 0.056
_refine_ls_abs_structure_details
;
 Flack x determined using 1052 quotients [(I+)-(I-)]/[(I+)+(I-)]
 (Parsons, Flack and Wagner, Acta Cryst. B69 (2013) 249-259).
;
_refine_ls_abs_structure_Flack 0.002(4)
_refine_ls_extinction_method none
_refine_ls_goodness_of_fit_ref 0.967
_refine_ls_hydrogen_treatment mixed
_refine_ls_matrix_type full
_refine_ls_number_parameters 203
_refine_ls_number_reflns 2875
_refine_ls_number_restraints 0
_refine_ls_restrained_S_all 0.967
_refine_ls_R_factor_all 0.0205
_refine_ls_R_factor_gt 0.0188
_refine_ls_shift/su_max 0.001
_refine_ls_shift/su_mean 0.000
_refine_ls_structure_factor_coef Fsqd
_refine_ls_weighting_details 'w=1/[\s^2^(Fo^2^)+(0.0050P)^2^] where P=(Fo^2^+2Fc^2^)/3'
_refine_ls_weighting_scheme calc
_refine_ls_wR_factor_gt 0.0391
_refine_ls_wR_factor_ref 0.0393
_reflns_Friedel_coverage 0.681
_reflns_Friedel_fraction_full 0.978
_reflns_Friedel_fraction_max 0.972
_reflns_number_gt 2692
_reflns_number_total 2875
_reflns_threshold_expression 'I > 2\s(I)'
_cod_data_source_file cs7b02551_si_002.cif
_cod_data_source_block CrystalClear
_cod_database_code 4514286
_shelx_space_group_comment
;
The symmetry employed for this shelxl refinement is uniquely defined
by the following loop, which should always be used as a source of
symmetry information in preference to the above space-group names.
They are only intended as comments.
;
_shelx_estimated_absorpt_t_min 0.400
_shelx_estimated_absorpt_t_max 0.645
_shelxl_version_number 2014/6

loop_
_space_group_symop_operation_xyz
'x, y, z'
'-x+1/2, -y, z+1/2'
'x+1/2, -y+1/2, -z'
'-x, y+1/2, -z+1/2'

loop_
_atom_site_label
_atom_site_type_symbol
_atom_site_fract_x
_atom_site_fract_y
_atom_site_fract_z
_atom_site_U_iso_or_equiv
_atom_site_adp_type
_atom_site_occupancy
_atom_site_site_symmetry_order
_atom_site_calc_flag
_atom_site_refinement_flags_posn
_atom_site_refinement_flags_adp
Br1 Br 0.90360(5) 0.32920(2) 0.45948(2) 0.02550(8) Uani 1 1 d . .
O1 O -0.0703(4) 0.59230(15) 0.16993(7) 0.0221(4) Uani 1 1 d . .
C5 C 0.1303(5) 0.5330(2) 0.16483(10) 0.0176(5) Uani 1 1 d . .
C12 C 0.6886(5) 0.3974(2) 0.40169(10) 0.0178(6) Uani 1 1 d . .
N1 N 0.2000(4) 0.48005(18) 0.11278(8) 0.0177(5) Uani 1 1 d . .
C9 C 0.3726(5) 0.4981(2) 0.31811(9) 0.0160(5) Uani 1 1 d . .
C8 C 0.1584(5) 0.6855(3) 0.27545(10) 0.0213(6) Uani 1 1 d . .
C13 C 0.5020(5) 0.3220(3) 0.37727(10) 0.0200(5) Uani 1 1 d . .
C11 C 0.7235(5) 0.5223(2) 0.38512(11) 0.0217(6) Uani 1 1 d . .
H11 H 0.841(5) 0.572(2) 0.4010(10) 0.025(8) Uiso 1 1 d . .
C1 C 0.4223(6) 0.4088(2) 0.10036(11) 0.0217(6) Uani 1 1 d . .
N2 N 0.1279(5) 0.7920(2) 0.28118(9) 0.0310(6) Uani 1 1 d . .
C10 C 0.5633(5) 0.5720(2) 0.34308(10) 0.0200(6) Uani 1 1 d . .
H10 H 0.587(5) 0.659(2) 0.3322(9) 0.016(6) Uiso 1 1 d . .
C14 C 0.3440(5) 0.3723(2) 0.33566(11) 0.0202(6) Uani 1 1 d . .
H14 H 0.222(5) 0.329(2) 0.3212(10) 0.021(7) Uiso 1 1 d . .
C6 C 0.3172(5) 0.5112(3) 0.21263(11) 0.0178(5) Uani 1 1 d . .
H6 H 0.468(5) 0.557(2) 0.2052(10) 0.024(7) Uiso 1 1 d . .
H6A H 0.359(5) 0.421(2) 0.2133(10) 0.025(7) Uiso 1 1 d . .
C2 C 0.4101(6) 0.3742(2) 0.04524(11) 0.0277(6) Uani 1 1 d . .
H2 H 0.548(5) 0.334(2) 0.0251(9) 0.031(7) Uiso 1 1 d . .
C7 C 0.2015(5) 0.5470(2) 0.27039(11) 0.0173(6) Uani 1 1 d . .
H7 H 0.035(4) 0.512(2) 0.2736(9) 0.008(6) Uiso 1 1 d . .
C3 C 0.1731(5) 0.4248(2) 0.02217(11) 0.0278(7) Uani 1 1 d . .
H3 H 0.1130 0.4148 -0.0156 0.033 Uiso 1 1 calc R U
C4 C 0.0525(5) 0.4887(3) 0.06376(11) 0.0246(6) Uani 1 1 d . .
H4 H -0.123(5) 0.531(2) 0.0636(9) 0.023(7) Uiso 1 1 d . .
H4A H 0.485(5) 0.241(2) 0.3903(9) 0.020(7) Uiso 1 1 d . .
H4B H 0.559(5) 0.395(2) 0.1277(10) 0.029(7) Uiso 1 1 d . .

loop_
_atom_site_aniso_label
_atom_site_aniso_U_11
_atom_site_aniso_U_22
_atom_site_aniso_U_33
_atom_site_aniso_U_23
_atom_site_aniso_U_13
_atom_site_aniso_U_12
Br1 0.02554(13) 0.03315(14) 0.01781(11) 0.00375(12) -0.00011(12) 0.00470(14)
O1 0.0176(9) 0.0197(9) 0.0290(9) 0.0008(8) -0.0019(9) 0.0050(8)
C5 0.0174(13) 0.0132(12) 0.0221(12) 0.0035(10) 0.0028(11) -0.0020(11)
C12 0.0160(13) 0.0234(13) 0.0142(11) 0.0001(11) 0.0015(10) 0.0038(11)
N1 0.0161(10) 0.0171(11) 0.0200(10) 0.0006(9) -0.0022(9) 0.0009(9)
C9 0.0150(12) 0.0158(11) 0.0172(11) -0.0010(10) 0.0056(10) 0.0016(11)
C8 0.0180(14) 0.0229(14) 0.0230(12) -0.0005(12) -0.0023(10) 0.0026(12)
C13 0.0226(12) 0.0161(12) 0.0212(12) 0.0031(12) 0.0046(10) 0.0010(12)
C11 0.0194(13) 0.0223(14) 0.0233(13) -0.0033(12) -0.0019(11) -0.0035(12)
C1 0.0201(13) 0.0214(13) 0.0235(13) 0.0000(11) -0.0019(13) 0.0054(13)
N2 0.0328(14) 0.0236(12) 0.0367(13) -0.0041(10) -0.0074(12) 0.0075(12)
C10 0.0206(14) 0.0149(12) 0.0246(13) 0.0007(10) 0.0017(12) 0.0010(12)
C14 0.0187(15) 0.0189(13) 0.0231(13) -0.0020(11) 0.0001(11) -0.0030(11)
C6 0.0151(13) 0.0165(13) 0.0218(13) 0.0000(11) 0.0018(11) 0.0011(12)
C2 0.0310(14) 0.0266(13) 0.0256(13) -0.0047(12) 0.0025(16) 0.0016(14)
C7 0.0142(12) 0.0148(13) 0.0228(14) -0.0011(11) 0.0010(11) -0.0008(12)
C3 0.0320(17) 0.0244(14) 0.0270(14) 0.0018(12) -0.0059(12) -0.0038(13)
C4 0.0222(16) 0.0230(14) 0.0288(13) 0.0049(12) -0.0073(12) -0.0032(13)

loop_
_atom_type_symbol
_atom_type_description
_atom_type_scat_dispersion_real
_atom_type_scat_dispersion_imag
_atom_type_scat_source
C C 0.0033 0.0016 'International Tables Vol C Tables 4.2.6.8 and 6.1.1.4'
H H 0.0000 0.0000 'International Tables Vol C Tables 4.2.6.8 and 6.1.1.4'
N N 0.0061 0.0033 'International Tables Vol C Tables 4.2.6.8 and 6.1.1.4'
O O 0.0106 0.0060 'International Tables Vol C Tables 4.2.6.8 and 6.1.1.4'
Br Br -0.2901 2.4595 'International Tables Vol C Tables 4.2.6.8 and 6.1.1.4'

loop_
_geom_angle_atom_site_label_1
_geom_angle_atom_site_label_2
_geom_angle_atom_site_label_3
_geom_angle
O1 C5 N1 120.7(2)
O1 C5 C6 123.3(2)
N1 C5 C6 115.9(2)
C13 C12 C11 121.4(2)
C13 C12 Br1 119.52(19)
C11 C12 Br1 119.1(2)
C4 N1 C5 124.6(2)
C4 N1 C1 107.9(2)
C5 N1 C1 127.4(2)
C10 C9 C14 118.7(2)
C10 C9 C7 122.5(2)
C14 C9 C7 118.7(2)
N2 C8 C7 177.7(3)
C12 C13 C14 119.4(2)
C12 C13 H4A 117.8(15)
C14 C13 H4A 122.8(15)
C12 C11 C10 118.8(3)
C12 C11 H11 122.0(17)
C10 C11 H11 119.2(17)
C2 C1 N1 107.9(3)
C2 C1 H4B 129.5(15)
N1 C1 H4B 122.4(15)
C9 C10 C11 120.9(2)
C9 C10 H10 120.9(14)
C11 C10 H10 118.2(14)
C13 C14 C9 120.9(2)
C13 C14 H14 121.0(17)
C9 C14 H14 118.1(17)
C5 C6 C7 112.5(2)
C5 C6 H6 108.2(15)
C7 C6 H6 111.2(16)
C5 C6 H6A 107.6(15)
C7 C6 H6A 108.0(14)
H6 C6 H6A 109(2)
C1 C2 C3 107.7(3)
C1 C2 H2 124.4(15)
C3 C2 H2 127.3(14)
C8 C7 C9 111.1(2)
C8 C7 C6 111.8(2)
C9 C7 C6 110.6(2)
C8 C7 H7 103.9(13)
C9 C7 H7 109.8(13)
C6 C7 H7 109.4(13)
C4 C3 C2 107.4(2)
C4 C3 H3 126.3
C2 C3 H3 126.3
C3 C4 N1 109.0(2)
C3 C4 H4 129.3(13)
N1 C4 H4 121.6(13)

loop_
_geom_bond_atom_site_label_1
_geom_bond_atom_site_label_2
_geom_bond_distance
Br1 C12 1.899(2)
O1 C5 1.213(3)
C5 N1 1.397(3)
C5 C6 1.501(3)
C12 C13 1.373(3)
C12 C11 1.382(3)
N1 C4 1.388(3)
N1 C1 1.399(3)
C9 C10 1.384(3)
C9 C14 1.394(3)
C9 C7 1.521(3)
C8 N2 1.138(3)
C8 C7 1.477(3)
C13 C14 1.381(3)
C13 H4A 0.91(2)
C11 C10 1.393(3)
C11 H11 0.88(2)
C1 C2 1.354(3)
C1 H4B 0.97(3)
C10 H10 0.96(2)
C14 H14 0.85(2)
C6 C7 1.536(3)
C6 H6 0.93(3)
C6 H6A 0.98(2)
C2 C3 1.439(4)
C2 H2 0.95(2)
C7 H7 0.94(2)
C3 C4 1.343(4)
C3 H3 0.9500
C4 H4 1.01(3)

loop_
_geom_torsion_atom_site_label_1
_geom_torsion_atom_site_label_2
_geom_torsion_atom_site_label_3
_geom_torsion_atom_site_label_4
_geom_torsion
O1 C5 N1 C4 -0.4(3)
C6 C5 N1 C4 179.4(2)
O1 C5 N1 C1 -179.5(2)
C6 C5 N1 C1 0.4(3)
C11 C12 C13 C14 -0.7(4)
Br1 C12 C13 C14 179.30(18)
C13 C12 C11 C10 0.6(4)
Br1 C12 C11 C10 -179.38(18)
C4 N1 C1 C2 -0.4(3)
C5 N1 C1 C2 178.8(2)
C14 C9 C10 C11 -0.3(4)
C7 C9 C10 C11 -177.3(2)
C12 C11 C10 C9 -0.1(4)
C12 C13 C14 C9 0.3(4)
C10 C9 C14 C13 0.2(4)
C7 C9 C14 C13 177.4(2)
O1 C5 C6 C7 12.0(3)
N1 C5 C6 C7 -167.9(2)
N1 C1 C2 C3 -0.1(3)
C10 C9 C7 C8 -31.0(3)
C14 C9 C7 C8 151.9(2)
C10 C9 C7 C6 93.8(3)
C14 C9 C7 C6 -83.3(3)
C5 C6 C7 C8 -67.5(3)
C5 C6 C7 C9 168.1(2)
C1 C2 C3 C4 0.5(3)
C2 C3 C4 N1 -0.8(3)
C5 N1 C4 C3 -178.5(2)
C1 N1 C4 C3 0.7(3)
